data_1515805
loop_
_publ_author_name
'Peng, Yang'
'Fischer, Roland C.'
'Merrill, W. Alexander'
'Fischer, Jelena'
'Pu, Lihung'
'Ellis, Bobby D.'
'Fettinger, James C.'
'Herber, Rolfe H.'
'Power, Philip P.'

_publ_section_title
;
 Substituent effects in ditetrel alkyne analogues: multiple vs. single
 bonded isomers
;
_journal_issue 4
_journal_name_full 'Chemical Science'
_journal_page_first 461
_journal_paper_doi 10.1039/c0sc00240b
_journal_volume 1
_journal_year 2010
_chemical_formula_moiety 'C62 H78 Cl2 O2 Sn2, 2(C7 H8)'
_chemical_formula_sum 'C76 H94 Cl2 O2 Sn2'
_chemical_formula_weight 1347.79
_chemical_name_systematic
;
?
;
_space_group_IT_number 15
_symmetry_cell_setting monoclinic
_symmetry_space_group_name_Hall '-C 2yc'
_symmetry_space_group_name_H-M 'C 1 2/c 1'
_atom_sites_solution_hydrogens geom
_atom_sites_solution_primary direct
_atom_sites_solution_secondary difmap
_audit_creation_method SHELXL-97
_cell_angle_alpha 90.00
_cell_angle_beta 98.801(2)
_cell_angle_gamma 90.00
_cell_formula_units_Z 4
_cell_length_a 23.035(4)
_cell_length_b 10.8053(17)
_cell_length_c 27.610(4)
_cell_measurement_reflns_used 8564
_cell_measurement_temperature 90(2)
_cell_measurement_theta_max 27.45
_cell_measurement_theta_min 2.96
_cell_volume 6791.2(19)
_computing_cell_refinement 'SAINT (7.23A) (Bruker, 2005)'
_computing_data_collection 'Apex2 (2.0-2) (Bruker, 2006)'
_computing_data_reduction 'SAINT (7.23A) (Bruker, 2005)'
_computing_molecular_graphics 'SHELXTL 5.1, XP (Sheldrick, 1994)'
_computing_publication_material SHELXL97
_computing_structure_refinement 'SHELXL-97 (Sheldrick, 1997)'
_computing_structure_solution 'SHELXS-97 (Sheldrick, 1990)'
_diffrn_ambient_temperature 90(2)
_diffrn_measured_fraction_theta_full 0.994
_diffrn_measured_fraction_theta_max 0.994
_diffrn_measurement_device_type 'Bruker SMART APEXII'
_diffrn_measurement_method '\w and \f'
_diffrn_radiation_monochromator graphite
_diffrn_radiation_source 'fine-focus sealed tube'
_diffrn_radiation_type MoK\a
_diffrn_radiation_wavelength 0.71073
_diffrn_reflns_av_R_equivalents 0.0000
_diffrn_reflns_av_sigmaI/netI 0.0664
_diffrn_reflns_limit_h_max 29
_diffrn_reflns_limit_h_min -29
_diffrn_reflns_limit_k_max 14
_diffrn_reflns_limit_k_min -14
_diffrn_reflns_limit_l_max 35
_diffrn_reflns_limit_l_min -35
_diffrn_reflns_number 29098
_diffrn_reflns_theta_full 27.50
_diffrn_reflns_theta_max 27.50
_diffrn_reflns_theta_min 2.96
_exptl_absorpt_coefficient_mu 0.858
_exptl_absorpt_correction_T_max 0.9040
_exptl_absorpt_correction_T_min 0.7648
_exptl_absorpt_correction_type 'Empirical, (multi-scan)'
_exptl_absorpt_process_details 'SADABS 2006/1 (Sheldrick, 2006)'
_exptl_crystal_colour Yellow
_exptl_crystal_density_diffrn 1.318
_exptl_crystal_density_method 'not measured'
_exptl_crystal_description Oval_Plate
_exptl_crystal_F_000 2800
_exptl_crystal_size_max 0.33
_exptl_crystal_size_mid 0.28
_exptl_crystal_size_min 0.12
_refine_diff_density_max 0.943
_refine_diff_density_min -1.787
_refine_diff_density_rms 0.119
_refine_ls_extinction_method none
_refine_ls_goodness_of_fit_ref 1.041
_refine_ls_hydrogen_treatment constr
_refine_ls_matrix_type full
_refine_ls_number_parameters 403
_refine_ls_number_reflns 29134
_refine_ls_number_restraints 6
_refine_ls_restrained_S_all 1.041
_refine_ls_R_factor_all 0.0646
_refine_ls_R_factor_gt 0.0534
_refine_ls_shift/su_max 0.002
_refine_ls_shift/su_mean 0.000
_refine_ls_structure_factor_coef Fsqd
_refine_ls_weighting_details 'calc w=1/[\s^2^(Fo^2^)+(0.0685P)^2^+27.0904P] where P=(Fo^2^+2Fc^2^)/3'
_refine_ls_weighting_scheme calc
_refine_ls_wR_factor_gt 0.1407
_refine_ls_wR_factor_ref 0.1463
_reflns_number_gt 24901
_reflns_number_total 29134
_reflns_threshold_expression >2sigma(I)
_cod_data_source_file c0sc00240b.txt
_cod_data_source_block jf1450ffmis
_cod_depositor_comments
;
The following automatic conversions were performed:

'_symmetry_cell_setting' value 'Monoclinic' changed to 'monoclinic'
according to
/usr/data/users/saulius/automatic-downloads/retrospective/RSC/lib/dictionaries/cif_core.dic
dictionary named 'cif_core.dic' version 2.4.2 from 2011-04-26.

Automatic conversion script
Id: cif_fix_values 2281 2013-09-26 08:29:07Z andrius 
;
_cod_original_sg_symbol_H-M 'C 2/c'
_cod_database_code 1515805

loop_
_symmetry_equiv_pos_as_xyz
'x, y, z'
'-x, y, -z+1/2'
'x+1/2, y+1/2, z'
'-x+1/2, y+1/2, -z+1/2'
'-x, -y, -z'
'x, -y, z-1/2'
'-x+1/2, -y+1/2, -z'
'x+1/2, -y+1/2, z-1/2'

loop_
_atom_site_label
_atom_site_type_symbol
_atom_site_fract_x
_atom_site_fract_y
_atom_site_fract_z
_atom_site_U_iso_or_equiv
_atom_site_adp_type
_atom_site_occupancy
_atom_site_symmetry_multiplicity
_atom_site_calc_flag
_atom_site_refinement_flags
_atom_site_disorder_assembly
_atom_site_disorder_group
Sn1 Sn 0.073423(7) 0.911280(16) 0.026891(6) 0.01626(5) Uani 1 1 d . . .
Cl1 Cl 0.03541(3) 1.13704(6) 0.01954(2) 0.02133(13) Uani 1 1 d . . .
C1 C 0.06795(10) 0.8995(2) 0.10652(8) 0.0113(4) Uani 1 1 d . . .
C2 C 0.12514(10) 0.8883(2) 0.13278(9) 0.0123(4) Uani 1 1 d . . .
C3 C 0.13595(10) 0.8795(2) 0.18376(9) 0.0153(5) Uani 1 1 d . . .
H3 H 0.1751 0.8748 0.2006 0.018 Uiso 1 1 calc R . .
C4 C 0.08858(11) 0.8778(2) 0.20956(9) 0.0145(5) Uani 1 1 d . . .
O1 O 0.09338(8) 0.86711(18) 0.25945(6) 0.0199(4) Uani 1 1 d . . .
C5 C 0.03135(10) 0.8846(2) 0.18465(9) 0.0130(4) Uani 1 1 d . . .
H5 H -0.0007 0.8800 0.2025 0.016 Uiso 1 1 calc R . .
C6 C 0.02053(10) 0.8982(2) 0.13389(8) 0.0113(4) Uani 1 1 d . . .
C7 C 0.17684(10) 0.8764(2) 0.10557(8) 0.0167(5) Uani 1 1 d . . .
C8 C 0.20785(10) 0.9815(3) 0.09375(9) 0.0215(6) Uani 1 1 d . . .
C9 C 0.25612(12) 0.9635(3) 0.06845(10) 0.0303(7) Uani 1 1 d . . .
H9 H 0.2777 1.0333 0.0602 0.036 Uiso 1 1 calc R . .
C10 C 0.27253(12) 0.8466(4) 0.05545(11) 0.0375(8) Uani 1 1 d . . .
H10 H 0.3051 0.8362 0.0385 0.045 Uiso 1 1 calc R . .
C11 C 0.24103(12) 0.7450(3) 0.06733(10) 0.0296(7) Uani 1 1 d . . .
H11 H 0.2521 0.6648 0.0580 0.035 Uiso 1 1 calc R . .
C12 C 0.19355(11) 0.7570(3) 0.09258(9) 0.0218(5) Uani 1 1 d . . .
C13 C 0.19293(12) 1.1112(2) 0.10777(10) 0.0245(6) Uani 1 1 d . . .
H13 H 0.1537 1.1083 0.1191 0.029 Uiso 1 1 calc R . .
C14 C 0.18870(14) 1.2044(3) 0.06576(12) 0.0365(8) Uani 1 1 d . . .
H14A H 0.2274 1.2146 0.0557 0.055 Uiso 1 1 calc R . .
H14B H 0.1752 1.2842 0.0766 0.055 Uiso 1 1 calc R . .
H14C H 0.1608 1.1741 0.0379 0.055 Uiso 1 1 calc R . .
C15 C 0.23797(14) 1.1565(3) 0.15094(12) 0.0352(7) Uani 1 1 d . . .
H15A H 0.2368 1.1026 0.1793 0.053 Uiso 1 1 calc R . .
H15B H 0.2285 1.2415 0.1593 0.053 Uiso 1 1 calc R . .
H15C H 0.2774 1.1543 0.1417 0.053 Uiso 1 1 calc R . .
C16 C 0.16141(13) 0.6408(3) 0.10499(11) 0.0264(6) Uani 1 1 d . . .
H16 H 0.1277 0.6671 0.1215 0.032 Uiso 1 1 calc R . .
C17 C 0.13668(18) 0.5673(3) 0.05923(13) 0.0439(9) Uani 1 1 d . . .
H17A H 0.1158 0.4943 0.0687 0.066 Uiso 1 1 calc R . .
H17B H 0.1689 0.5410 0.0422 0.066 Uiso 1 1 calc R . .
H17C H 0.1094 0.6195 0.0374 0.066 Uiso 1 1 calc R . .
C18 C 0.20195(17) 0.5585(3) 0.14106(12) 0.0412(8) Uani 1 1 d . . .
H18A H 0.2364 0.5346 0.1263 0.062 Uiso 1 1 calc R . .
H18B H 0.1806 0.4841 0.1484 0.062 Uiso 1 1 calc R . .
H18C H 0.2147 0.6045 0.1714 0.062 Uiso 1 1 calc R . .
C19 C -0.04242(9) 0.9104(2) 0.11090(8) 0.0117(4) Uani 1 1 d . . .
C20 C -0.07496(10) 0.8045(2) 0.09292(8) 0.0138(4) Uani 1 1 d . . .
C21 C -0.13418(11) 0.8183(3) 0.07349(9) 0.0196(5) Uani 1 1 d . . .
H21 H -0.1563 0.7476 0.0614 0.024 Uiso 1 1 calc R . .
C22 C -0.16112(11) 0.9320(3) 0.07153(9) 0.0224(6) Uani 1 1 d . . .
H22 H -0.2011 0.9399 0.0571 0.027 Uiso 1 1 calc R . .
C23 C -0.12988(11) 1.0353(2) 0.09064(9) 0.0193(5) Uani 1 1 d . . .
H23 H -0.1492 1.1130 0.0903 0.023 Uiso 1 1 calc R . .
C24 C -0.07033(10) 1.0267(2) 0.11043(8) 0.0134(4) Uani 1 1 d . . .
C25 C -0.04817(11) 0.6758(2) 0.09928(9) 0.0178(5) Uani 1 1 d . . .
H25 H -0.0045 0.6846 0.1068 0.021 Uiso 1 1 calc R . .
C26 C -0.06961(14) 0.6138(2) 0.14301(10) 0.0259(6) Uani 1 1 d . . .
H26A H -0.0589 0.6651 0.1723 0.039 Uiso 1 1 calc R . .
H26B H -0.0513 0.5322 0.1485 0.039 Uiso 1 1 calc R . .
H26C H -0.1124 0.6044 0.1363 0.039 Uiso 1 1 calc R . .
C27 C -0.06281(15) 0.5936(3) 0.05365(10) 0.0298(6) Uani 1 1 d . . .
H27A H -0.1048 0.5737 0.0485 0.045 Uiso 1 1 calc R . .
H27B H -0.0399 0.5169 0.0584 0.045 Uiso 1 1 calc R . .
H27C H -0.0531 0.6377 0.0249 0.045 Uiso 1 1 calc R . .
C28 C -0.03753(11) 1.1407(2) 0.13267(9) 0.0178(5) Uani 1 1 d . . .
H28 H 0.0053 1.1278 0.1320 0.021 Uiso 1 1 calc R . .
C29 C -0.04620(13) 1.1559(3) 0.18616(10) 0.0241(6) Uani 1 1 d . . .
H29A H -0.0261 1.2312 0.1997 0.036 Uiso 1 1 calc R . .
H29B H -0.0298 1.0840 0.2051 0.036 Uiso 1 1 calc R . .
H29C H -0.0883 1.1624 0.1880 0.036 Uiso 1 1 calc R . .
C30 C -0.05629(15) 1.2605(3) 0.10446(10) 0.0295(6) Uani 1 1 d . . .
H30A H -0.0539 1.2487 0.0696 0.044 Uiso 1 1 calc R . .
H30B H -0.0302 1.3282 0.1175 0.044 Uiso 1 1 calc R . .
H30C H -0.0968 1.2809 0.1083 0.044 Uiso 1 1 calc R . .
C31 C 0.15113(12) 0.8654(3) 0.28735(10) 0.0306(7) Uani 1 1 d . . .
H31A H 0.1482 0.8632 0.3224 0.046 Uiso 1 1 calc R . .
H31B H 0.1724 0.9400 0.2801 0.046 Uiso 1 1 calc R . .
H31C H 0.1722 0.7919 0.2786 0.046 Uiso 1 1 calc R . .
C41 C 0.10839(16) 0.4211(3) 0.23463(14) 0.0270(11) Uani 0.50 1 d PGD A -1
C42 C 0.15111(19) 0.4301(3) 0.27588(15) 0.0271(12) Uani 0.50 1 d PGD A -1
H42 H 0.1550 0.5042 0.2946 0.032 Uiso 0.50 1 calc PR A -1
C43 C 0.1882(2) 0.3306(4) 0.28975(15) 0.0548(13) Uani 0.50 1 d PG A -1
H43 H 0.2174 0.3367 0.3179 0.066 Uiso 0.50 1 calc PR A -1
C44 C 0.18257(19) 0.2221(4) 0.26236(16) 0.0332(13) Uani 0.50 1 d PG A -1
H44 H 0.2079 0.1541 0.2718 0.040 Uiso 0.50 1 calc PR A -1
C45 C 0.13984(18) 0.2132(3) 0.22111(15) 0.0307(9) Uani 0.50 1 d PG A -1
H45 H 0.1360 0.1390 0.2024 0.037 Uiso 0.50 1 calc PR A -1
C46 C 0.10276(17) 0.3127(4) 0.20724(13) 0.0248(11) Uani 0.50 1 d PGD A -1
H46 H 0.0736 0.3065 0.1791 0.030 Uiso 0.50 1 calc PR A -1
C47 C 0.0673(4) 0.5267(8) 0.2190(4) 0.055(2) Uani 0.50 1 d PD A -1
H47A H 0.0301 0.5134 0.2314 0.083 Uiso 0.50 1 calc PR A -1
H47B H 0.0598 0.5312 0.1831 0.083 Uiso 0.50 1 calc PR A -1
H47C H 0.0851 0.6044 0.2322 0.083 Uiso 0.50 1 calc PR A -1
C51 C 0.14321(18) 0.3767(4) 0.25277(13) 0.0408(17) Uani 0.50 1 d PGD B -2
C52 C 0.1243(2) 0.4989(4) 0.24777(15) 0.049(2) Uani 0.50 1 d PGD B -2
H52 H 0.1361 0.5566 0.2733 0.059 Uiso 0.50 1 calc PR B -2
C53 C 0.0881(2) 0.5365(3) 0.20538(19) 0.043(2) Uani 0.50 1 d PG B -2
H53 H 0.0752 0.6200 0.2020 0.052 Uiso 0.50 1 calc PR B -2
C54 C 0.07079(18) 0.4520(4) 0.16800(15) 0.0384(15) Uani 0.50 1 d PG B -2
H54 H 0.0460 0.4778 0.1390 0.046 Uiso 0.50 1 calc PR B -2
C55 C 0.08969(18) 0.3299(3) 0.17300(14) 0.0307(9) Uani 0.50 1 d PG B -2
H55 H 0.0779 0.2721 0.1474 0.037 Uiso 0.50 1 calc PR B -2
C56 C 0.12590(17) 0.2922(3) 0.21538(17) 0.0248(11) Uani 0.50 1 d PGD B -2
H56 H 0.1388 0.2087 0.2188 0.030 Uiso 0.50 1 calc PR B -2
C57 C 0.1848(4) 0.3348(10) 0.2974(3) 0.0548(13) Uani 0.50 1 d PD B -2
H57A H 0.2191 0.3898 0.3026 0.082 Uiso 0.50 1 calc PR B -2
H57B H 0.1977 0.2500 0.2924 0.082 Uiso 0.50 1 calc PR B -2
H57C H 0.1647 0.3375 0.3262 0.082 Uiso 0.50 1 calc PR B -2

loop_
_atom_site_aniso_label
_atom_site_aniso_U_11
_atom_site_aniso_U_22
_atom_site_aniso_U_33
_atom_site_aniso_U_23
_atom_site_aniso_U_13
_atom_site_aniso_U_12
Sn1 0.01233(8) 0.02697(9) 0.00915(8) 0.00067(7) 0.00064(6) 0.00415(7)
Cl1 0.0215(3) 0.0224(3) 0.0185(3) 0.0054(2) -0.0023(2) -0.0064(2)
C1 0.0111(10) 0.0104(10) 0.0124(10) -0.0010(8) 0.0013(8) 0.0007(8)
C2 0.0095(10) 0.0133(11) 0.0142(11) 0.0009(8) 0.0020(8) 0.0014(8)
C3 0.0080(10) 0.0221(12) 0.0150(11) -0.0001(9) -0.0008(8) 0.0004(9)
C4 0.0159(11) 0.0146(11) 0.0129(11) 0.0002(8) 0.0024(9) 0.0026(8)
O1 0.0147(8) 0.0364(10) 0.0087(8) 0.0021(7) 0.0022(7) 0.0021(7)
C5 0.0122(10) 0.0126(11) 0.0148(11) -0.0007(8) 0.0045(9) 0.0015(8)
C6 0.0104(10) 0.0084(10) 0.0148(11) -0.0001(8) 0.0009(8) 0.0001(8)
C7 0.0081(10) 0.0308(13) 0.0107(11) -0.0001(9) -0.0004(8) 0.0028(9)
C8 0.0079(11) 0.0436(16) 0.0130(12) 0.0074(11) 0.0011(9) 0.0041(10)
C9 0.0115(12) 0.0584(19) 0.0224(14) 0.0101(13) 0.0073(10) 0.0011(12)
C10 0.0120(13) 0.085(3) 0.0178(14) 0.0064(15) 0.0099(10) 0.0123(14)
C11 0.0170(13) 0.0569(19) 0.0141(12) -0.0011(12) -0.0002(10) 0.0185(13)
C12 0.0151(12) 0.0368(15) 0.0129(11) 0.0019(10) 0.0005(9) 0.0110(11)
C13 0.0156(12) 0.0279(15) 0.0283(14) 0.0082(11) -0.0026(10) -0.0073(10)
C14 0.0253(15) 0.0460(19) 0.0352(17) 0.0225(14) -0.0053(12) -0.0111(13)
C15 0.0229(15) 0.0398(18) 0.0396(18) 0.0038(14) -0.0059(13) -0.0048(13)
C16 0.0285(15) 0.0236(13) 0.0278(15) -0.0002(11) 0.0070(12) 0.0140(11)
C17 0.056(2) 0.0340(18) 0.0385(19) -0.0054(14) -0.0018(16) 0.0073(15)
C18 0.055(2) 0.0386(18) 0.0292(16) 0.0083(13) 0.0050(15) 0.0245(16)
C19 0.0091(10) 0.0149(10) 0.0111(10) -0.0002(9) 0.0022(8) 0.0011(9)
C20 0.0134(11) 0.0184(12) 0.0104(10) 0.0007(9) 0.0042(8) -0.0007(9)
C21 0.0167(12) 0.0298(13) 0.0122(11) -0.0023(10) 0.0015(9) -0.0078(10)
C22 0.0115(11) 0.0394(16) 0.0156(12) 0.0027(11) -0.0004(9) 0.0050(10)
C23 0.0139(12) 0.0256(13) 0.0187(12) -0.0008(10) 0.0029(9) 0.0102(10)
C24 0.0138(11) 0.0175(12) 0.0098(10) 0.0014(9) 0.0046(8) 0.0039(9)
C25 0.0160(11) 0.0168(11) 0.0204(12) -0.0038(9) 0.0027(10) -0.0027(9)
C26 0.0347(16) 0.0205(14) 0.0229(14) 0.0045(10) 0.0055(12) 0.0010(11)
C27 0.0499(18) 0.0198(13) 0.0203(13) -0.0050(11) 0.0069(13) -0.0050(13)
C28 0.0195(12) 0.0143(11) 0.0196(12) 0.0004(9) 0.0029(10) 0.0031(9)
C29 0.0315(15) 0.0238(14) 0.0169(13) -0.0030(10) 0.0033(11) 0.0036(11)
C30 0.0469(18) 0.0191(13) 0.0215(14) 0.0007(10) 0.0024(12) 0.0111(12)
C31 0.0208(14) 0.059(2) 0.0100(12) 0.0018(12) -0.0032(10) -0.0027(13)
C41 0.021(3) 0.040(3) 0.019(3) 0.000(2) 0.000(2) -0.001(3)
C42 0.015(3) 0.036(3) 0.028(3) -0.012(3) -0.003(2) -0.002(2)
C43 0.029(2) 0.090(3) 0.043(3) 0.014(2) -0.0035(19) -0.024(2)
C44 0.035(3) 0.029(3) 0.039(3) 0.001(3) 0.014(3) 0.011(3)
C45 0.031(2) 0.029(2) 0.033(2) -0.0057(18) 0.0082(18) -0.0075(18)
C46 0.013(3) 0.035(2) 0.026(2) 0.0026(18) 0.001(2) -0.009(2)
C47 0.047(5) 0.052(5) 0.065(6) 0.023(4) 0.003(5) 0.011(4)
C51 0.023(3) 0.070(5) 0.029(4) 0.004(3) 0.002(3) -0.024(3)
C52 0.048(4) 0.058(5) 0.049(5) -0.023(4) 0.030(4) -0.023(4)
C53 0.036(4) 0.029(4) 0.070(6) 0.004(4) 0.030(4) -0.001(3)
C54 0.018(3) 0.036(3) 0.061(5) 0.004(3) 0.006(3) 0.000(2)
C55 0.031(2) 0.029(2) 0.033(2) -0.0057(18) 0.0082(18) -0.0075(18)
C56 0.013(3) 0.035(2) 0.026(2) 0.0026(18) 0.001(2) -0.009(2)
C57 0.029(2) 0.090(3) 0.043(3) 0.014(2) -0.0035(19) -0.024(2)

loop_
_atom_type_symbol
_atom_type_description
_atom_type_scat_dispersion_real
_atom_type_scat_dispersion_imag
_atom_type_scat_source
C C 0.0033 0.0016 'International Tables Vol C Tables 4.2.6.8 and 6.1.1.4'
H H 0.0000 0.0000 'International Tables Vol C Tables 4.2.6.8 and 6.1.1.4'
O O 0.0106 0.0060 'International Tables Vol C Tables 4.2.6.8 and 6.1.1.4'
Cl Cl 0.1484 0.1585 'International Tables Vol C Tables 4.2.6.8 and 6.1.1.4'
Sn Sn -0.6537 1.4246 'International Tables Vol C Tables 4.2.6.8 and 6.1.1.4'

loop_
_geom_angle_atom_site_label_1
_geom_angle_atom_site_label_2
_geom_angle_atom_site_label_3
_geom_angle
_geom_angle_site_symmetry_3
C1 Sn1 Cl1 93.54(6) .
C1 Sn1 Cl1 105.70(6) 5_575
Cl1 Sn1 Cl1 82.30(2) 5_575
Sn1 Cl1 Sn1 97.70(2) 5_575
C2 C1 C6 117.4(2) .
C2 C1 Sn1 108.88(15) .
C6 C1 Sn1 133.70(16) .
C3 C2 C1 122.3(2) .
C3 C2 C7 117.7(2) .
C1 C2 C7 119.9(2) .
C4 C3 C2 119.0(2) .
C4 C3 H3 120.5 .
C2 C3 H3 120.5 .
O1 C4 C3 124.5(2) .
O1 C4 C5 115.2(2) .
C3 C4 C5 120.2(2) .
C4 O1 C31 117.88(19) .
C4 C5 C6 120.8(2) .
C4 C5 H5 119.6 .
C6 C5 H5 119.6 .
C5 C6 C1 120.2(2) .
C5 C6 C19 116.6(2) .
C1 C6 C19 123.2(2) .
C8 C7 C12 120.8(2) .
C8 C7 C2 121.0(2) .
C12 C7 C2 118.2(2) .
C7 C8 C9 118.0(3) .
C7 C8 C13 123.2(2) .
C9 C8 C13 118.8(3) .
C10 C9 C8 121.4(3) .
C10 C9 H9 119.3 .
C8 C9 H9 119.3 .
C9 C10 C11 119.4(2) .
C9 C10 H10 120.3 .
C11 C10 H10 120.3 .
C10 C11 C12 121.7(3) .
C10 C11 H11 119.1 .
C12 C11 H11 119.1 .
C11 C12 C7 118.7(3) .
C11 C12 C16 118.8(3) .
C7 C12 C16 122.5(2) .
C8 C13 C14 114.1(3) .
C8 C13 C15 110.0(2) .
C14 C13 C15 109.7(2) .
C8 C13 H13 107.6 .
C14 C13 H13 107.6 .
C15 C13 H13 107.6 .
C13 C14 H14A 109.5 .
C13 C14 H14B 109.5 .
H14A C14 H14B 109.5 .
C13 C14 H14C 109.5 .
H14A C14 H14C 109.5 .
H14B C14 H14C 109.5 .
C13 C15 H15A 109.5 .
C13 C15 H15B 109.5 .
H15A C15 H15B 109.5 .
C13 C15 H15C 109.5 .
H15A C15 H15C 109.5 .
H15B C15 H15C 109.5 .
C12 C16 C17 112.0(3) .
C12 C16 C18 110.7(3) .
C17 C16 C18 110.4(3) .
C12 C16 H16 107.8 .
C17 C16 H16 107.8 .
C18 C16 H16 107.8 .
C16 C17 H17A 109.5 .
C16 C17 H17B 109.5 .
H17A C17 H17B 109.5 .
C16 C17 H17C 109.5 .
H17A C17 H17C 109.5 .
H17B C17 H17C 109.5 .
C16 C18 H18A 109.5 .
C16 C18 H18B 109.5 .
H18A C18 H18B 109.5 .
C16 C18 H18C 109.5 .
H18A C18 H18C 109.5 .
H18B C18 H18C 109.5 .
C24 C19 C20 120.0(2) .
C24 C19 C6 119.6(2) .
C20 C19 C6 120.2(2) .
C21 C20 C19 118.9(2) .
C21 C20 C25 119.8(2) .
C19 C20 C25 121.0(2) .
C22 C21 C20 121.3(2) .
C22 C21 H21 119.4 .
C20 C21 H21 119.4 .
C21 C22 C23 120.0(2) .
C21 C22 H22 120.0 .
C23 C22 H22 120.0 .
C22 C23 C24 121.0(2) .
C22 C23 H23 119.5 .
C24 C23 H23 119.5 .
C23 C24 C19 118.7(2) .
C23 C24 C28 119.9(2) .
C19 C24 C28 121.3(2) .
C20 C25 C26 108.5(2) .
C20 C25 C27 113.6(2) .
C26 C25 C27 109.8(2) .
C20 C25 H25 108.3 .
C26 C25 H25 108.3 .
C27 C25 H25 108.3 .
C25 C26 H26A 109.5 .
C25 C26 H26B 109.5 .
H26A C26 H26B 109.5 .
C25 C26 H26C 109.5 .
H26A C26 H26C 109.5 .
H26B C26 H26C 109.5 .
C25 C27 H27A 109.5 .
C25 C27 H27B 109.5 .
H27A C27 H27B 109.5 .
C25 C27 H27C 109.5 .
H27A C27 H27C 109.5 .
H27B C27 H27C 109.5 .
C24 C28 C29 110.2(2) .
C24 C28 C30 113.1(2) .
C29 C28 C30 109.3(2) .
C24 C28 H28 108.0 .
C29 C28 H28 108.0 .
C30 C28 H28 108.0 .
C28 C29 H29A 109.5 .
C28 C29 H29B 109.5 .
H29A C29 H29B 109.5 .
C28 C29 H29C 109.5 .
H29A C29 H29C 109.5 .
H29B C29 H29C 109.5 .
C28 C30 H30A 109.5 .
C28 C30 H30B 109.5 .
H30A C30 H30B 109.5 .
C28 C30 H30C 109.5 .
H30A C30 H30C 109.5 .
H30B C30 H30C 109.5 .
O1 C31 H31A 109.5 .
O1 C31 H31B 109.5 .
H31A C31 H31B 109.5 .
O1 C31 H31C 109.5 .
H31A C31 H31C 109.5 .
H31B C31 H31C 109.5 .
C42 C41 C46 120.0 .
C42 C41 C47 121.2(5) .
C46 C41 C47 118.7(5) .
C43 C42 C41 120.0 .
C43 C42 H42 120.0 .
C41 C42 H42 120.0 .
C42 C43 C44 120.0 .
C42 C43 H43 120.0 .
C44 C43 H43 120.0 .
C45 C44 C43 120.0 .
C45 C44 H44 120.0 .
C43 C44 H44 120.0 .
C44 C45 C46 120.0 .
C44 C45 H45 120.0 .
C46 C45 H45 120.0 .
C45 C46 C41 120.0 .
C45 C46 H46 120.0 .
C41 C46 H46 120.0 .
C41 C47 H47A 109.5 .
C41 C47 H47B 109.5 .
H47A C47 H47B 109.5 .
C41 C47 H47C 109.5 .
H47A C47 H47C 109.5 .
H47B C47 H47C 109.5 .
C52 C51 C56 120.0 .
C52 C51 C57 121.0(5) .
C56 C51 C57 118.9(5) .
C51 C52 C53 120.0 .
C51 C52 H52 120.0 .
C53 C52 H52 120.0 .
C54 C53 C52 120.0 .
C54 C53 H53 120.0 .
C52 C53 H53 120.0 .
C55 C54 C53 120.0 .
C55 C54 H54 120.0 .
C53 C54 H54 120.0 .
C56 C55 C54 120.0 .
C56 C55 H55 120.0 .
C54 C55 H55 120.0 .
C55 C56 C51 120.0 .
C55 C56 H56 120.0 .
C51 C56 H56 120.0 .
C51 C57 H57A 109.5 .
C51 C57 H57B 109.5 .
H57A C57 H57B 109.5 .
C51 C57 H57C 109.5 .
H57A C57 H57C 109.5 .
H57B C57 H57C 109.5 .

loop_
_geom_bond_atom_site_label_1
_geom_bond_atom_site_label_2
_geom_bond_distance
_geom_bond_site_symmetry_2
Sn1 C1 2.225(2) .
Sn1 Cl1 2.5892(8) .
Sn1 Cl1 2.6867(7) 5_575
Cl1 Sn1 2.6867(7) 5_575
C1 C2 1.408(3) .
C1 C6 1.420(3) .
C2 C3 1.395(3) .
C2 C7 1.508(3) .
C3 C4 1.392(3) .
C3 H3 0.9500 .
C4 O1 1.370(3) .
C4 C5 1.392(3) .
O1 C31 1.432(3) .
C5 C6 1.393(3) .
C5 H5 0.9500 .
C6 C19 1.497(3) .
C7 C8 1.407(4) .
C7 C12 1.408(4) .
C8 C9 1.414(4) .
C8 C13 1.507(4) .
C9 C10 1.382(5) .
C9 H9 0.9500 .
C10 C11 1.383(5) .
C10 H10 0.9500 .
C11 C12 1.390(4) .
C11 H11 0.9500 .
C12 C16 1.524(4) .
C13 C14 1.528(4) .
C13 C15 1.536(4) .
C13 H13 1.0000 .
C14 H14A 0.9800 .
C14 H14B 0.9800 .
C14 H14C 0.9800 .
C15 H15A 0.9800 .
C15 H15B 0.9800 .
C15 H15C 0.9800 .
C16 C17 1.526(4) .
C16 C18 1.539(4) .
C16 H16 1.0000 .
C17 H17A 0.9800 .
C17 H17B 0.9800 .
C17 H17C 0.9800 .
C18 H18A 0.9800 .
C18 H18B 0.9800 .
C18 H18C 0.9800 .
C19 C24 1.410(3) .
C19 C20 1.416(3) .
C20 C21 1.395(3) .
C20 C25 1.521(3) .
C21 C22 1.374(4) .
C21 H21 0.9500 .
C22 C23 1.388(4) .
C22 H22 0.9500 .
C23 C24 1.400(3) .
C23 H23 0.9500 .
C24 C28 1.524(3) .
C25 C26 1.527(4) .
C25 C27 1.536(3) .
C25 H25 1.0000 .
C26 H26A 0.9800 .
C26 H26B 0.9800 .
C26 H26C 0.9800 .
C27 H27A 0.9800 .
C27 H27B 0.9800 .
C27 H27C 0.9800 .
C28 C29 1.529(4) .
C28 C30 1.538(4) .
C28 H28 1.0000 .
C29 H29A 0.9800 .
C29 H29B 0.9800 .
C29 H29C 0.9800 .
C30 H30A 0.9800 .
C30 H30B 0.9800 .
C30 H30C 0.9800 .
C31 H31A 0.9800 .
C31 H31B 0.9800 .
C31 H31C 0.9800 .
C41 C42 1.3900 .
C41 C46 1.3900 .
C41 C47 1.504(8) .
C42 C43 1.3900 .
C42 H42 0.9500 .
C43 C44 1.3900 .
C43 H43 0.9500 .
C44 C45 1.3900 .
C44 H44 0.9500 .
C45 C46 1.3900 .
C45 H45 0.9500 .
C46 H46 0.9500 .
C47 H47A 0.9800 .
C47 H47B 0.9800 .
C47 H47C 0.9800 .
C51 C52 1.3900 .
C51 C56 1.3900 .
C51 C57 1.510(8) .
C52 C53 1.3900 .
C52 H52 0.9500 .
C53 C54 1.3900 .
C53 H53 0.9500 .
C54 C55 1.3900 .
C54 H54 0.9500 .
C55 C56 1.3900 .
C55 H55 0.9500 .
C56 H56 0.9500 .
C57 H57A 0.9800 .
C57 H57B 0.9800 .
C57 H57C 0.9800 .
